data_2010171
loop_
_publ_author_name
'Weakley, T.J.R.'
'Marks, J.'
'Finke, R.G.'

_publ_section_title
;The cobalt(I) coenzyme B~12~ model complex
 [2,10-diethyl-3,9-dimethyl-1,4,8,11-tetraazaundeca-1,3,8,10-tetraene-1,11-diolato(1--)](triphenylphosphine)cobalt(I)
;
_journal_issue 11
_journal_name_full 'Acta Crystallographica Section C'
_journal_page_first 1690
_journal_page_last 1692
_journal_paper_doi 10.1107/S0108270194004300
_journal_volume 50
_journal_year 1994
_chemical_formula_sum 'C31 H38 Co N4 O2 P'
_chemical_formula_weight 588.6
_space_group_IT_number 14
_symmetry_cell_setting monoclinic
_symmetry_space_group_name_Hall '-P 2ybc'
_symmetry_space_group_name_H-M 'P 1 21/c 1'
_atom_type_scat_source IntTabIV
_cell_angle_alpha 90
_cell_angle_beta 105.02(3)
_cell_angle_gamma 90
_cell_formula_units_Z 4
_cell_length_a 14.727(7)
_cell_length_b 10.123(5)
_cell_length_c 20.361(10)
_cell_measurement_reflns_used 25
_cell_measurement_temperature 296
_cell_measurement_theta_max 13
_cell_measurement_theta_min 11
_cell_volume 2932(3)
_diffrn_measurement_device 'Enraf-Nonius CAD4'
_diffrn_measurement_method \w-2\q
_diffrn_radiation_type MoK\a
_diffrn_radiation_wavelength 0.71073
_diffrn_reflns_av_R_equivalents 0.042
_diffrn_reflns_limit_h_max 16
_diffrn_reflns_limit_h_min -16
_diffrn_reflns_limit_k_max 0
_diffrn_reflns_limit_k_min -12
_diffrn_reflns_limit_l_max 21
_diffrn_reflns_limit_l_min 0
_diffrn_reflns_number 4293
_diffrn_reflns_theta_max 25
_diffrn_standards_decay_% .0
_diffrn_standards_interval_time 60
_diffrn_standards_number 3
_exptl_absorpt_coefficient_mu 0.670
_exptl_absorpt_correction_T_max 1.13
_exptl_absorpt_correction_T_min 0.66
_exptl_absorpt_correction_type 'empirical (DIFABS; Walker & Stuart, 1983)'
_exptl_crystal_colour Red-black
_exptl_crystal_density_diffrn 1.33
_exptl_crystal_description 'Irregular prism'
_exptl_crystal_size_max 0.50
_exptl_crystal_size_mid 0.30
_exptl_crystal_size_min 0.12
_refine_diff_density_max 0.25
_refine_diff_density_min -0.20
_refine_ls_goodness_of_fit_obs 1.40
_refine_ls_number_parameters 352
_refine_ls_number_reflns 2294
_refine_ls_R_factor_obs 0.037
_refine_ls_shift/esd_max 0.01
_refine_ls_structure_factor_coef F
_refine_ls_weighting_details 'w = 4F~o~^2^/[\s^2^(I) + (0.02I)^2^]'
_refine_ls_weighting_scheme calc
_refine_ls_wR_factor_obs 0.038
_reflns_number_observed 2294
_reflns_number_total 4133
_reflns_observed_criterion I>=3\s(I)
_cod_data_source_file ha1096.cif
_cod_data_source_block ha1096_structure_1_of_1
_cod_depositor_comments
;
The following automatic conversions were performed:

'_refine_ls_weighting_scheme' value 'w = 4F~o~^2^/[\s^2^(I) +
(0.02I)^2^]' was changed to 'calc'. New tag
'_refine_ls_weighting_details' was created. The value of the new tag
was set to 'w = 4F~o~^2^/[\s^2^(I) + (0.02I)^2^]'.

Automatic conversion script
Id: cif_fix_values 3143 2015-03-26 13:38:13Z robertas 
;
_cod_original_cell_volume 2932(5)
_cod_original_sg_symbol_H-M 'P 21/c'
_cod_original_formula_sum 'C31 H38 Co1 N4 O2 P1'
_cod_database_code 2010171

loop_
_symmetry_equiv_pos_as_xyz
x,y,z
x,1/2-y,1/2+z
-x,-y,-z
-x,1/2+y,1/2-z

loop_
_atom_site_label
_atom_site_fract_x
_atom_site_fract_y
_atom_site_fract_z
Co .35351(5) .12865(7) .17068(3)
P .21076(9) .07396(13) .10298(7)
O1 .2909(2) .2370(4) .2806(2)
O2 .3151(2) .3975(3) .1979(2)
N1 .3244(3) .1304(5) .2544(2)
N2 .3960(3) -.0419(4) .2020(2)
N3 .4234(3) .1442(4) .1057(2)
N4 .3530(3) .3102(4) .1618(2)
C1 .3315(4) .0182(6) .2880(3)
C2 .3720(4) -.0821(5) .2564(3)
C3 .4451(4) -.1341(6) .1675(3)
C4 .5128(4) -.0624(6) .1359(3)
C5 .4658(4) .0316(6) .0798(3)
C6 .4287(4) .2637(6) .0811(3)
C7 .3883(4) .3615(5) .1136(3)
C8 .2994(4) .0081(6) .3516(3)
C9 .1931(5) .0011(9) .3369(3)
C10 .3838(4) -.2204(6) .2828(3)
C11 .4741(4) .2964(6) .0248(3)
C12 .3838(5) .5061(6) .0993(3)
C13 .2939(6) .5443(7) .0479(4)
C14 .1482(3) -.0621(5) .1321(2)
C15 .0592(4) -.0455(5) .1428(3)
C16 .0168(4) -.1492(7) .1683(3)
C17 .0620(5) -.2677(6) .1847(3)
C18 .1489(4) -.2856(6) .1732(3)
C19 .1916(3) -.1823(5) .1475(3)
C20 .2140(3) .0283(5) .0166(2)
C21 .1934(4) -.0962(5) -.0108(3)
C22 .2023(5) -.1241(6) -.0755(3)
C23 .2324(4) -.0284(8) -.1128(3)
C24 .2514(4) .0966(6) -.0871(3)
C25 .2429(3) .1239(5) -.0223(3)
C26 .1229(3) .2046(5) .0885(3)
C27 .1120(4) .2733(6) .1444(3)
C28 .0419(4) .3673(6) .1372(3)
C29 -.0157(4) .3947(6) .0734(4)
C30 -.0046(4) .3283(6) .0181(3)
C31 .0630(4) .2306(5) .0255(3)
H1 .4789 -.1963 .1996
H2 .4001 -.1792 .1329
H3 .5551 -.0134 .1705
H4 .5469 -.1261 .1177
H5 .4180 -.0146 .0476
H6 .5114 .0633 .0581
H7 .3256 -.0694 .3755
H8 .3209 .0834 .3790
H9 .1663 .0782 .3130
H10 .1710 -.0747 .3099
H11 .1755 -.0048 .3785
H12 .3616 -.2265 .3225
H13 .3489 -.2789 .2491
H14 .4484 -.2439 .2935
H15 .5385 .2711 .0380
H16 .4430 .2499 -.0152
H17 .4697 .3887 .0162
H18 .3873 .5525 .1404
H19 .4356 .5300 .0821
H20 .2933 .6370 .0405
H21 .2903 .4996 .0062
H22 .2416 .5203 .0645
H23 .0275 .0367 .1327
H24 -.0445 -.1378 .1744
H25 .0334 -.3368 .2038
H26 .1799 -.3684 .1827
H27 .2522 -.1953 .1403
H28 .1731 -.1631 .0149
H29 .1874 -.2099 -.0941
H30 .2401 -.0490 -.1566
H31 .2702 .1638 -.1134
H32 .2572 .2101 -.0041
H33 .1527 .2560 .1880
H34 .0334 .4130 .1759
H35 -.0633 .4602 .0683
H36 -.0433 .3490 -.0258
H37 .0682 .1810 -.0130
H38 .2901 .3292 .2384

loop_
_geom_angle_atom_site_label_1
_geom_angle_atom_site_label_2
_geom_angle_atom_site_label_3
_geom_angle
_geom_angle_publ_flag
P Co N1 99.30(10) yes
P Co N2 99.00(10) yes
P Co N3 100.60(10) yes
P Co N4 101.80(10) yes
N1 Co N2 80.5(2) yes
N1 Co N3 160.1(2) yes
N1 Co N4 94.8(2) yes
N2 Co N3 96.9(2) yes
N2 Co N4 159.2(2) yes
Co N3 C6 116.1(3) yes
C5 N3 C6 120.3(4) yes
Co N4 O2 125.9(3) yes
Co N4 C7 118.0(4) yes
O2 N4 C7 116.0(4) yes
N1 C1 C2 111.7(5) yes
N1 C1 C8 120.6(5) yes
C2 C1 C8 127.6(6) yes
N2 C2 C1 113.5(5) yes
N3 Co N4 80.6(2) yes
C14 P C20 105.1(2) yes
C14 P C26 101.6(2) yes
C20 P C26 102.8(2) yes
Co N1 O1 124.3(3) yes
Co N1 C1 117.4(4) yes
O1 N1 C1 118.2(4) yes
Co N2 C2 115.5(3) yes
Co N2 C3 125.5(3) yes
C2 N2 C3 118.7(4) yes
Co N3 C5 123.4(4) yes
N2 C2 C10 124.3(5) yes
C1 C2 C10 122.2(5) yes
N2 C3 C4 111.1(4) yes
C3 C4 C5 113.7(5) yes
N3 C5 C4 111.9(4) yes
N3 C6 C7 113.2(5) yes
N3 C6 C11 124.9(5) yes
C7 C6 C11 121.9(5) yes
N4 C7 C6 111.5(5) yes
N4 C7 C12 121.5(5) yes
C6 C7 C12 127.0(5) yes
Co P C14 116.8(2) no
Co P C20 113.3(2) no
Co P C26 115.5(2) no
C1 C8 C9 112.0(5) no
C7 C12 C13 111.9(5) no
P C14 C15 122.0(4) no
P C14 C19 119.6(4) no
C15 C14 C19 118.3(5) no
C14 C15 C16 119.9(5) no
C15 C16 C17 121.0(5) no
C16 C17 C18 119.3(6) no
C17 C18 C19 119.9(6) no
C14 C19 C18 121.5(5) no
P C20 C21 124.1(4) no
P C20 C25 117.5(4) no
C21 C20 C25 118.3(5) no
C20 C21 C22 120.4(5) no
C21 C22 C23 120.4(6) no
C22 C23 C24 120.1(5) no
C23 C24 C25 119.3(5) no
C20 C25 C24 121.5(5) no
P C26 C27 117.6(4) no
O2 N4 C7 116.0(4) no
N1 C1 C2 111.7(5) no
N1 C1 C8 120.6(5) no
C2 C1 C8 127.6(6) no
N2 C2 C1 113.5(5) no
N2 C2 C10 124.3(5) no
P C26 C31 123.0(4) no
C27 C26 C31 119.2(5) no
C26 C27 C28 120.2(5) no
C27 C28 C29 119.8(6) no
C28 C29 C30 120.2(6) no
C29 C30 C31 120.1(6) no
C26 C31 C30 120.4(5) no

loop_
_geom_bond_atom_site_label_1
_geom_bond_atom_site_label_2
_geom_bond_site_symmetry_1
_geom_bond_site_symmetry_2
_geom_bond_distance
_geom_bond_publ_flag
Co P . . 2.264(2) yes
Co N1 . . 1.863(4) yes
Co N2 . . 1.890(4) yes
Co N3 . . 1.882(4) yes
Co N4 . . 1.846(4) yes
P C14 . . 1.839(5) yes
P C20 . . 1.830(5) yes
P C26 . . 1.820(5) yes
O1 N1 . . 1.353(5) yes
O2 N4 . . 1.359(5) yes
N1 C1 . . 1.316(6) yes
N2 C2 . . 1.311(6) yes
N2 C3 . . 1.467(6) yes
O1 O2 . . 2.431(5) yes
N3 C5 . . 1.462(6) yes
N3 C6 . . 1.319(6) yes
N4 C7 . . 1.329(6) yes
C1 C2 . . 1.414(7) yes
C1 C8 . . 1.494(7) yes
C2 C10 . . 1.494(7) yes
C3 C4 . . 1.505(7) yes
C4 C5 . . 1.512(7) yes
C6 C7 . . 1.407(7) yes
C6 C11 . . 1.507(7) yes
C7 C12 . . 1.491(7) yes
C8 C9 . . 1.518(8) yes
C12 C13 . . 1.510(9) yes
C14 C15 . . 1.393(6) no
C14 C19 . . 1.373(6) no
C15 C16 . . 1.389(7) no
C16 C17 . . 1.371(8) no
C17 C18 . . 1.372(8) no
C18 C19 . . 1.391(7) no
C20 C21 . . 1.380(6) no
C20 C25 . . 1.385(6) no
C21 C22 . . 1.386(7) no
C22 C23 . . 1.375(8) no
C23 C24 . . 1.370(8) no
C24 C25 . . 1.386(7) no
C26 C27 . . 1.379(7) no
C26 C31 . . 1.381(6) no
C27 C28 . . 1.383(7) no
C28 C29 . . 1.383(8) no
C29 C30 . . 1.357(8) no
C30 C31 . . 1.384(7) no
